data_2240235
loop_
_publ_author_name
'Belamri, Yamine'
'Setifi, Fatima'
'Francuski, Bojana M.'
'Novakovi\'c, Sladjana B.'
'Zouaoui, Setifi'

_publ_section_title
;
 Crystal structure of
 tetraaqua(5,5'-dimethyl-2,2'-bipyridyl-\k^2^<i>N</i>,<i>N</i>')iron(II)
 sulfate
;
_journal_coeditor_code VN2087
_journal_issue 12
_journal_name_full 'Acta Crystallographica Section E'
_journal_page_first 544
_journal_page_last 546
_journal_paper_doi 10.1107/S1600536814024982
_journal_volume 70
_journal_year 2014
_chemical_formula_iupac '[Fe (C12 H12 N2) (H2 O)4] S O4'
_chemical_formula_moiety 'C12 H20 Fe N2 O4 2+, O4 S 2-'
_chemical_formula_sum 'C12 H20 Fe N2 O8 S'
_chemical_formula_weight 408.21
_chemical_name_systematic
;
Tetraaqua(5,5'-dimethyl-2,2'-bipyridyl-\k^2^<i>N</i>,<i>N</i>')iron(II)
sulfate
;
_space_group_IT_number 14
_symmetry_cell_setting monoclinic
_symmetry_space_group_name_Hall '-P 2ybc'
_symmetry_space_group_name_H-M 'P 1 21/c 1'
_cell_angle_alpha 90
_cell_angle_beta 101.527(5)
_cell_angle_gamma 90
_cell_formula_units_Z 4
_cell_length_a 9.5790(7)
_cell_length_b 9.6190(9)
_cell_length_c 18.5500(12)
_cell_measurement_reflns_used 4857
_cell_measurement_temperature 293(2)
_cell_measurement_theta_max 29.89
_cell_measurement_theta_min 2.17
_cell_volume 1674.7(2)
_computing_cell_refinement
;
SAINT (Bruker, 2009)
;
_computing_data_collection
;
APEX2 (Bruker, 2009)
;
_computing_data_reduction
;
SAINT (Bruker, 2009)
;
_computing_molecular_graphics
;
ORTEP-3 for Windows (Farrugia, 2012) and Mercury
(Macrae <i>et al.</i>, 2006)
;
_computing_publication_material
;
<i>CALC-OH</i> (Nardelli, 1999)
;
_computing_structure_refinement
;
SHELXL2014 (Sheldrick, 2008)
;
_computing_structure_solution
;
SHELXS97 (Sheldrick, 2008)
;
_diffrn_ambient_temperature 293(2)
_diffrn_measured_fraction_theta_full 0.995
_diffrn_measured_fraction_theta_max 0.983
_diffrn_measurement_device_type 'Bruker APEXII CCD'
_diffrn_measurement_method \w--2\q
_diffrn_radiation_monochromator graphite
_diffrn_radiation_source 'fine-focus sealed tube'
_diffrn_radiation_type MoK\a
_diffrn_radiation_wavelength 0.71073
_diffrn_reflns_av_R_equivalents 0.1167
_diffrn_reflns_av_sigmaI/netI 0.0921
_diffrn_reflns_limit_h_max 13
_diffrn_reflns_limit_h_min -13
_diffrn_reflns_limit_k_max 13
_diffrn_reflns_limit_k_min -13
_diffrn_reflns_limit_l_max 26
_diffrn_reflns_limit_l_min -26
_diffrn_reflns_number 14477
_diffrn_reflns_theta_full 26.000
_diffrn_reflns_theta_max 30.129
_diffrn_reflns_theta_min 2.170
_exptl_absorpt_coefficient_mu 1.068
_exptl_absorpt_correction_T_max 0.881
_exptl_absorpt_correction_T_min 0.792
_exptl_absorpt_correction_type multi-scan
_exptl_absorpt_process_details
;
(SADABS; Bruker, 2009)
;
_exptl_crystal_colour red
_exptl_crystal_density_diffrn 1.619
_exptl_crystal_description block
_exptl_crystal_F_000 848
_exptl_crystal_size_max 0.28
_exptl_crystal_size_mid 0.14
_exptl_crystal_size_min 0.09
_refine_diff_density_max 0.837
_refine_diff_density_min -1.334
_refine_ls_goodness_of_fit_ref 1.080
_refine_ls_hydrogen_treatment constr
_refine_ls_matrix_type full
_refine_ls_number_parameters 223
_refine_ls_number_reflns 4867
_refine_ls_restrained_S_all 1.080
_refine_ls_R_factor_all 0.0958
_refine_ls_R_factor_gt 0.0654
_refine_ls_shift/su_max 0.002
_refine_ls_shift/su_mean 0.000
_refine_ls_structure_factor_coef Fsqd
_refine_ls_weighting_details ' w=1/[\s^2^(Fo^2^)+(0.0821P)^2^+2.0315P] where P=(Fo^2^+2Fc^2^)/3'
_refine_ls_weighting_scheme calc
_refine_ls_wR_factor_gt 0.1830
_refine_ls_wR_factor_ref 0.1957
_reflns_number_gt 3305
_reflns_number_total 4868
_reflns_threshold_expression I>2\s(I)
_cod_data_source_file vn2087sup1.cf
_cod_data_source_block I
_cod_original_sg_symbol_H-M 'P 21/c'
_cod_database_code 2240235
_cod_database_fobs_code 2240235
_shelxl_version_number 2014/6

loop_
_space_group_symop_operation_xyz
'x, y, z'
'-x, y+1/2, -z+1/2'
'-x, -y, -z'
'x, -y-1/2, z-1/2'

loop_
_atom_site_type_symbol
_atom_site_label
_atom_site_fract_x
_atom_site_fract_y
_atom_site_fract_z
_atom_site_U_iso_or_equiv
_atom_site_adp_type
_atom_site_calc_flag
_atom_site_occupancy
Fe Fe1 0.77171(5) 0.13308(6) 0.80535(3) 0.02534(17) Uani d 1
S S1 0.75114(9) -0.36313(10) 0.75262(5) 0.0251(2) Uani d 1
O O3 0.6693(3) -0.4269(3) 0.80282(17) 0.0376(7) Uani d 1
O O1 0.6620(3) -0.2600(3) 0.70522(17) 0.0364(7) Uani d 1
O O2 0.8783(3) -0.2931(3) 0.79546(16) 0.0338(6) Uani d 1
O O4 0.7980(3) -0.4722(3) 0.70641(16) 0.0347(6) Uani d 1
O O5 0.8418(3) 0.2477(3) 0.72229(16) 0.0361(7) Uani d 1
H H1O5 0.8129 0.3296 0.7171 0.043 Uiso d 1
H H2O5 0.9194 0.2065 0.7043 0.043 Uiso d 1
O O6 0.6213(3) 0.0261(3) 0.72705(17) 0.0399(7) Uani d 1
H H1O6 0.6389 -0.0652 0.7130 0.048 Uiso d 1
H H2O6 0.5378 0.0556 0.7195 0.048 Uiso d 1
O O7 0.9191(3) -0.0166(3) 0.7871(2) 0.0489(9) Uani d 1
H H1O7 1.0046 -0.0016 0.7863 0.059 Uiso d 1
H H2O7 0.8929 -0.0981 0.7879 0.059 Uiso d 1
O O8 0.6224(3) 0.2876(4) 0.8109(2) 0.0619(11) Uani d 1
H H1O8 0.5422 0.2701 0.8053 0.074 Uiso d 1
H H2O8 0.6333 0.3793 0.8107 0.074 Uiso d 1
N N1 0.7224(4) 0.0244(4) 0.90015(19) 0.0340(8) Uani d 1
N N2 0.9173(4) 0.2218(4) 0.89908(19) 0.0337(8) Uani d 1
C C1 0.6251(5) -0.0763(5) 0.8969(3) 0.0390(10) Uani d 1
H H1 0.5747 -0.1028 0.8508 0.047 Uiso calc 1
C C2 0.5945(5) -0.1437(5) 0.9581(3) 0.0424(10) Uani d 1
C C3 0.6691(6) -0.0975(5) 1.0262(3) 0.0452(11) Uani d 1
H H3 0.6497 -0.1362 1.0691 0.054 Uiso calc 1
C C4 0.7709(5) 0.0043(5) 1.0307(2) 0.0412(10) Uani d 1
H H4 0.8219 0.0327 1.0763 0.049 Uiso calc 1
C C5 0.7973(4) 0.0650(5) 0.9666(2) 0.0341(9) Uani d 1
C C6 0.9054(4) 0.1741(4) 0.9658(2) 0.0316(8) Uani d 1
C C7 0.9931(5) 0.2257(5) 1.0288(2) 0.0440(11) Uani d 1
H H7 0.9845 0.1926 1.0748 0.053 Uiso calc 1
C C8 1.0931(5) 0.3265(5) 1.0230(3) 0.0436(11) Uani d 1
H H8 1.1512 0.3617 1.0653 0.052 Uiso calc 1
C C9 1.1071(5) 0.3750(5) 0.9549(3) 0.0411(10) Uani d 1
C C10 1.0156(5) 0.3184(5) 0.8947(2) 0.0381(9) Uani d 1
H H10 1.0231 0.3496 0.8482 0.046 Uiso calc 1
C C11 0.4852(6) -0.2566(6) 0.9492(3) 0.0594(14) Uani d 1
H H11A 0.3987 -0.2243 0.9184 0.089 Uiso calc 1
H H11B 0.4670 -0.2817 0.9966 0.089 Uiso calc 1
H H11C 0.5198 -0.3363 0.9270 0.089 Uiso calc 1
C C12 1.2165(5) 0.4814(6) 0.9444(3) 0.0553(13) Uani d 1
H H12A 1.2919 0.4366 0.9261 0.083 Uiso calc 1
H H12B 1.2548 0.5249 0.9907 0.083 Uiso calc 1
H H12C 1.1726 0.5504 0.9099 0.083 Uiso calc 1

loop_
_atom_site_aniso_label
_atom_site_aniso_U_11
_atom_site_aniso_U_22
_atom_site_aniso_U_33
_atom_site_aniso_U_12
_atom_site_aniso_U_13
_atom_site_aniso_U_23
Fe1 0.0228(3) 0.0200(3) 0.0332(3) 0.0001(2) 0.00542(19) 0.0011(2)
S1 0.0219(4) 0.0171(4) 0.0374(5) 0.0005(3) 0.0084(3) 0.0000(4)
O3 0.0387(16) 0.0309(16) 0.0461(17) -0.0077(13) 0.0152(13) 0.0018(13)
O1 0.0323(15) 0.0262(15) 0.0500(17) 0.0075(12) 0.0067(12) 0.0064(13)
O2 0.0223(12) 0.0289(16) 0.0499(17) -0.0067(11) 0.0065(11) -0.0046(13)
O4 0.0371(15) 0.0236(14) 0.0455(16) 0.0052(12) 0.0135(12) -0.0051(12)
O5 0.0361(15) 0.0212(14) 0.0536(18) -0.0039(12) 0.0151(13) 0.0065(13)
O6 0.0266(14) 0.0299(16) 0.0601(19) -0.0038(12) 0.0013(13) -0.0091(15)
O7 0.0286(15) 0.0234(15) 0.098(3) 0.0025(12) 0.0207(17) 0.0004(17)
O8 0.0270(16) 0.0275(17) 0.134(4) 0.0013(13) 0.022(2) 0.000(2)
N1 0.0345(17) 0.0336(19) 0.0351(18) 0.0003(15) 0.0102(14) 0.0042(15)
N2 0.0352(18) 0.0307(18) 0.0336(17) -0.0043(14) 0.0033(14) -0.0016(14)
C1 0.039(2) 0.036(2) 0.042(2) -0.0060(19) 0.0111(18) 0.0020(19)
C2 0.045(2) 0.035(2) 0.051(3) 0.001(2) 0.017(2) 0.009(2)
C3 0.059(3) 0.042(3) 0.040(2) 0.002(2) 0.024(2) 0.012(2)
C4 0.050(3) 0.043(3) 0.033(2) 0.003(2) 0.0133(19) 0.0032(19)
C5 0.037(2) 0.032(2) 0.034(2) 0.0064(17) 0.0093(16) 0.0015(17)
C6 0.0318(19) 0.030(2) 0.034(2) 0.0048(16) 0.0078(16) 0.0014(16)
C7 0.049(3) 0.047(3) 0.034(2) 0.002(2) 0.0034(19) -0.003(2)
C8 0.044(2) 0.040(3) 0.044(3) -0.005(2) 0.0012(19) -0.012(2)
C9 0.040(2) 0.035(2) 0.047(3) -0.0016(19) 0.0050(18) -0.005(2)
C10 0.040(2) 0.036(2) 0.038(2) -0.0048(19) 0.0059(17) 0.0020(19)
C11 0.061(3) 0.050(3) 0.073(4) -0.006(3) 0.028(3) 0.014(3)
C12 0.042(3) 0.051(3) 0.069(3) -0.017(2) 0.003(2) -0.007(3)

loop_
_atom_type_symbol
_atom_type_description
_atom_type_scat_dispersion_real
_atom_type_scat_dispersion_imag
_atom_type_scat_source
C C 0.0033 0.0016 'International Tables Vol C Tables 4.2.6.8 and 6.1.1.4'
H H 0.0000 0.0000 'International Tables Vol C Tables 4.2.6.8 and 6.1.1.4'
N N 0.0061 0.0033 'International Tables Vol C Tables 4.2.6.8 and 6.1.1.4'
Fe Fe 0.3463 0.8444 'International Tables Vol C Tables 4.2.6.8 and 6.1.1.4'
S S 0.1246 0.1234 'International Tables Vol C Tables 4.2.6.8 and 6.1.1.4'
O O 0.0106 0.0060 'International Tables Vol C Tables 4.2.6.8 and 6.1.1.4'

loop_
_geom_angle_atom_site_label_1
_geom_angle_atom_site_label_2
_geom_angle_atom_site_label_3
_geom_angle
O8 Fe1 O7 173.50(16)
O8 Fe1 O6 90.06(14)
O7 Fe1 O6 86.71(13)
O8 Fe1 O5 89.18(14)
O7 Fe1 O5 85.26(13)
O6 Fe1 O5 91.46(12)
O8 Fe1 N2 90.98(15)
O7 Fe1 N2 93.10(14)
O6 Fe1 N2 170.92(13)
O5 Fe1 N2 97.58(13)
O8 Fe1 N1 92.32(15)
O7 Fe1 N1 93.60(14)
O6 Fe1 N1 95.39(13)
O5 Fe1 N1 172.99(13)
N2 Fe1 N1 75.55(14)
O3 S1 O2 109.72(18)
O3 S1 O1 109.88(18)
O2 S1 O1 109.25(18)
O3 S1 O4 109.51(18)
O2 S1 O4 108.76(17)
O1 S1 O4 109.70(18)
Fe1 O5 H1O5 115.4
Fe1 O5 H2O5 114.8
H1O5 O5 H2O5 127.9
Fe1 O6 H1O6 120.9
Fe1 O6 H2O6 116.9
H1O6 O6 H2O6 119.3
Fe1 O7 H1O7 125.5
Fe1 O7 H2O7 115.7
H1O7 O7 H2O7 118.0
Fe1 O8 H1O8 120.9
Fe1 O8 H2O8 128.8
H1O8 O8 H2O8 109.3
C1 N1 C5 119.2(4)
C1 N1 Fe1 125.0(3)
C5 N1 Fe1 115.8(3)
C10 N2 C6 118.9(4)
C10 N2 Fe1 124.9(3)
C6 N2 Fe1 116.3(3)
N1 C1 C2 124.1(4)
N1 C1 H1 117.9
C2 C1 H1 117.9
C1 C2 C3 116.0(4)
C1 C2 C11 120.5(5)
C3 C2 C11 123.6(4)
C4 C3 C2 120.7(4)
C4 C3 H3 119.6
C2 C3 H3 119.6
C3 C4 C5 119.7(4)
C3 C4 H4 120.1
C5 C4 H4 120.1
N1 C5 C4 120.2(4)
N1 C5 C6 116.1(4)
C4 C5 C6 123.7(4)
N2 C6 C7 120.3(4)
N2 C6 C5 116.1(4)
C7 C6 C5 123.6(4)
C8 C7 C6 119.8(4)
C8 C7 H7 120.1
C6 C7 H7 120.1
C9 C8 C7 120.3(4)
C9 C8 H8 119.8
C7 C8 H8 119.8
C8 C9 C10 116.3(4)
C8 C9 C12 123.1(4)
C10 C9 C12 120.6(4)
N2 C10 C9 124.4(4)
N2 C10 H10 117.8
C9 C10 H10 117.8
C2 C11 H11A 109.5
C2 C11 H11B 109.5
H11A C11 H11B 109.5
C2 C11 H11C 109.5
H11A C11 H11C 109.5
H11B C11 H11C 109.5
C9 C12 H12A 109.5
C9 C12 H12B 109.5
H12A C12 H12B 109.5
C9 C12 H12C 109.5
H12A C12 H12C 109.5
H12B C12 H12C 109.5

loop_
_geom_bond_atom_site_label_1
_geom_bond_atom_site_label_2
_geom_bond_distance
Fe1 O8 2.080(3)
Fe1 O7 2.091(3)
Fe1 O6 2.099(3)
Fe1 O5 2.110(3)
Fe1 N2 2.175(3)
Fe1 N1 2.177(3)
S1 O3 1.466(3)
S1 O2 1.477(3)
S1 O1 1.479(3)
S1 O4 1.480(3)
O5 H1O5 0.8346
O5 H2O5 0.9588
O6 H1O6 0.9409
O6 H2O6 0.8339
O7 H1O7 0.8346
O7 H2O7 0.8248
O8 H1O8 0.7727
O8 H2O8 0.8889
N1 C1 1.337(6)
N1 C5 1.354(5)
N2 C10 1.336(5)
N2 C6 1.345(5)
C1 C2 1.389(6)
C1 H1 0.9300
C2 C3 1.394(7)
C2 C11 1.494(7)
C3 C4 1.373(7)
C3 H3 0.9300
C4 C5 1.392(6)
C4 H4 0.9300
C5 C6 1.477(6)
C6 C7 1.388(6)
C7 C8 1.382(7)
C7 H7 0.9300
C8 C9 1.379(7)
C8 H8 0.9300
C9 C10 1.385(6)
C9 C12 1.504(7)
C10 H10 0.9300
C11 H11A 0.9600
C11 H11B 0.9600
C11 H11C 0.9600
C12 H12A 0.9600
C12 H12B 0.9600
C12 H12C 0.9600

loop_
_geom_hbond_atom_site_label_D
_geom_hbond_atom_site_label_H
_geom_hbond_atom_site_label_A
_geom_hbond_site_symmetry_A
_geom_hbond_distance_DH
_geom_hbond_distance_HA
_geom_hbond_distance_DA
_geom_hbond_angle_DHA
O5 H1O5 O4 1_565 0.83 1.92 2.734(4) 165
O5 H2O5 O2 2_756 0.96 1.94 2.794(4) 147
O6 H1O6 O1 . 0.94 1.90 2.820(4) 167
O6 H2O6 O3 2_656 0.83 1.95 2.765(4) 165
O7 H1O7 O4 2_756 0.83 1.89 2.722(4) 175
O7 H2O7 O2 . 0.82 1.89 2.697(4) 167
O8 H1O8 O1 2_656 0.77 1.95 2.719(4) 175
O8 H2O8 O3 1_565 0.89 1.91 2.792(5) 174
C4 H4 O4 4_556 0.93 2.54 3.232(5) 132
